data_7121000
loop_
_publ_author_name
'Mou, Xue-Qing'
'Chen, Xiang-Yu'
'Chen, Gong'
'He, Gang'

_publ_section_title
;
 Radical-mediated intramolecular \b-C(sp<sup>3</sup>)-H amidation of
 alkylimidates: facile synthesis of 1,2-amino alcohols.
;
_journal_issue 5
_journal_name_full 'Chemical communications (Cambridge, England)'
_journal_page_first 515
_journal_page_last 518
_journal_paper_doi 10.1039/c7cc08897c
_journal_volume 54
_journal_year 2018
_chemical_formula_moiety 'C12 H14 Cl3 I2 N O'
_chemical_formula_sum 'C12 H14 Cl3 I2 N O'
_chemical_formula_weight 548.39
_space_group_crystal_system monoclinic
_space_group_IT_number 14
_space_group_name_Hall '-P 2ybc'
_space_group_name_H-M_alt 'P 1 21/c 1'
_symmetry_space_group_name_Hall '-P 2ybc'
_symmetry_space_group_name_H-M 'P 1 21/c 1'
_atom_sites_solution_hydrogens mixed
_atom_sites_solution_primary iterative
_audit_creation_date 2017-02-12
_audit_creation_method
;
Olex2 1.2
(compiled 2017.01.04 svn.r3372 for OlexSys, GUI svn.r5292)
;
_audit_update_record
;
2017-07-12 deposited with the CCDC.
2017-12-13 downloaded from the CCDC.
;
_cell_angle_alpha 90
_cell_angle_beta 96.469(3)
_cell_angle_gamma 90
_cell_formula_units_Z 4
_cell_length_a 12.7496(5)
_cell_length_b 10.1118(3)
_cell_length_c 12.9485(4)
_cell_measurement_reflns_used 5767
_cell_measurement_temperature 298(10)
_cell_measurement_theta_max 28.4510
_cell_measurement_theta_min 3.6880
_cell_volume 1658.71(10)
_computing_cell_refinement 'CrysAlisPro 1.171.38.43f (Rigaku OD, 2015)'
_computing_data_collection 'CrysAlisPro 1.171.38.43f (Rigaku OD, 2015)'
_computing_data_reduction 'CrysAlisPro 1.171.38.43f (Rigaku OD, 2015)'
_computing_molecular_graphics 'Olex2 (Dolomanov et al., 2009)'
_computing_publication_material 'Olex2 (Dolomanov et al., 2009)'
_computing_structure_refinement 'XL (Sheldrick, 2008)'
_computing_structure_solution
;
Superflip (Palatinus & Chapuis, 2007;Palatinus & van der Lee, 2008;
Palatinus et al., 2012)
;
_diffrn_ambient_temperature 298(10)
_diffrn_detector 'CCD plate'
_diffrn_detector_area_resol_mean 16.2116
_diffrn_detector_type Eos
_diffrn_measured_fraction_theta_full 0.982
_diffrn_measured_fraction_theta_max 0.982
_diffrn_measurement_details
;
List of Runs (angles in degrees, time in seconds):

  # Type    Start    End  Width  t~exp~   \w     \q     \k     \f   Frames
#--------------------------------------------------------------------------
  1  \w      6.00  36.00   1.00    2.50    --   18.94 -57.00 -60.00   30
  2  \w      1.00  57.00   1.00    2.50    --   18.94 -99.00 -90.00   56
  3  \w    -46.00 -20.00   1.00    2.50    --   18.94 -77.00  60.00   26
  4  \w    -63.00  31.00   1.00    2.50    --  -19.25  19.00   0.00   94
  5  \w    -10.00  78.00   1.00    2.50    --   18.94  77.00  60.00   88
  6  \w     -9.00  86.00   1.00    2.50    --   18.94  77.00-180.00   95
;
_diffrn_measurement_device 'four-circle diffractometer'
_diffrn_measurement_device_type 'SuperNova, Single source at offset, Eos'
_diffrn_measurement_method '\w scans'
_diffrn_orient_matrix_type 'CrysAlisPro convention (1999,Acta A55,543-557)'
_diffrn_orient_matrix_UB_11 0.0503151000
_diffrn_orient_matrix_UB_12 0.0210403000
_diffrn_orient_matrix_UB_13 -0.0120388000
_diffrn_orient_matrix_UB_21 0.0223303000
_diffrn_orient_matrix_UB_22 -0.0604627000
_diffrn_orient_matrix_UB_23 0.0195808000
_diffrn_orient_matrix_UB_31 -0.0102647000
_diffrn_orient_matrix_UB_32 -0.0286600000
_diffrn_orient_matrix_UB_33 -0.0501007000
_diffrn_radiation_monochromator mirror
_diffrn_radiation_probe x-ray
_diffrn_radiation_type MoK\a
_diffrn_radiation_wavelength 0.71073
_diffrn_reflns_av_R_equivalents 0.0403
_diffrn_reflns_av_unetI/netI 0.0377
_diffrn_reflns_Laue_measured_fraction_full 0.982
_diffrn_reflns_Laue_measured_fraction_max 0.982
_diffrn_reflns_limit_h_max 15
_diffrn_reflns_limit_h_min -14
_diffrn_reflns_limit_k_max 12
_diffrn_reflns_limit_k_min -7
_diffrn_reflns_limit_l_max 15
_diffrn_reflns_limit_l_min -15
_diffrn_reflns_number 10264
_diffrn_reflns_point_group_measured_fraction_full 0.982
_diffrn_reflns_point_group_measured_fraction_max 0.982
_diffrn_reflns_theta_full 25.009
_diffrn_reflns_theta_max 25.009
_diffrn_reflns_theta_min 2.929
_diffrn_source 'micro-focus sealed X-ray tube'
_diffrn_source_type 'SuperNova (Mo) X-ray Source'
_exptl_absorpt_coefficient_mu 4.267
_exptl_absorpt_correction_T_max 1.00000
_exptl_absorpt_correction_T_min 0.27906
_exptl_absorpt_correction_type multi-scan
_exptl_absorpt_process_details
;
CrysAlisPro 1.171.38.43f (Rigaku Oxford Diffraction, 2015)
Empirical absorption correction using spherical harmonics,
 implemented in SCALE3 ABSPACK scaling algorithm.
;
_exptl_crystal_colour 'clear light yellow'
_exptl_crystal_colour_lustre clear
_exptl_crystal_colour_modifier light
_exptl_crystal_colour_primary yellow
_exptl_crystal_density_diffrn 2.196
_exptl_crystal_description block
_exptl_crystal_F_000 1032
_exptl_crystal_size_max 0.3
_exptl_crystal_size_mid 0.3
_exptl_crystal_size_min 0.25
_refine_diff_density_max 0.854
_refine_diff_density_min -0.962
_refine_diff_density_rms 0.111
_refine_ls_extinction_method none
_refine_ls_goodness_of_fit_ref 1.054
_refine_ls_hydrogen_treatment mixed
_refine_ls_matrix_type full
_refine_ls_number_parameters 175
_refine_ls_number_reflns 2881
_refine_ls_number_restraints 22
_refine_ls_restrained_S_all 1.051
_refine_ls_R_factor_all 0.0420
_refine_ls_R_factor_gt 0.0363
_refine_ls_shift/su_max 0.001
_refine_ls_shift/su_mean 0.000
_refine_ls_structure_factor_coef Fsqd
_refine_ls_weighting_details 'w=1/[\s^2^(Fo^2^)+(0.0402P)^2^+2.0503P] where P=(Fo^2^+2Fc^2^)/3'
_refine_ls_weighting_scheme calc
_refine_ls_wR_factor_gt 0.0825
_refine_ls_wR_factor_ref 0.0870
_reflns_Friedel_coverage 0.000
_reflns_number_gt 2555
_reflns_number_total 2881
_reflns_threshold_expression 'I > 2\s(I)'
_cod_data_source_file c7cc08897c2.cif
_cod_data_source_block p170209c
_cod_depositor_comments 'Adding full bibliography for 7120999--7121000.cif.'
_cod_original_cell_volume 1658.71(9)
_cod_database_code 7121000
_shelx_shelxl_version_number 2014/7
_chemical_oxdiff_formula 'C H O N I'
_chemical_oxdiff_usercomment MXQ-1-1-128
_shelx_space_group_comment
;
The symmetry employed for this shelxl refinement is uniquely defined
by the following loop, which should always be used as a source of
symmetry information in preference to the above space-group names.
They are only intended as comments.
;
_reflns_odcompleteness_completeness 99.81
_reflns_odcompleteness_iscentric 1
_reflns_odcompleteness_theta 26.32
_olex2_refinement_description
;
1. Fixed Uiso
 At 1.2 times of:
  All C(H) groups, All C(H,H) groups
2. Restrained distances
 N1-H1
 0.86 with sigma of 0.005
3. Rigid bond restraints
 Cl1, C1
 with sigma for 1-2 distances of 0.01 and sigma for 1-3 distances of 0.01
 C1, Cl2
 with sigma for 1-2 distances of 0.01 and sigma for 1-3 distances of 0.01
 C1, Cl3
 with sigma for 1-2 distances of 0.01 and sigma for 1-3 distances of 0.01
4. Uiso/Uaniso restraints and constraints
C1 \\sim Cl1: within 2A with sigma of 0.04 and sigma for terminal atoms of 0.08
C1 \\sim Cl3: within 2A with sigma of 0.04 and sigma for terminal atoms of 0.08
Cl2 \\sim C1: within 2A with sigma of 0.04 and sigma for terminal atoms of 0.08
5.a Ternary CH refined with riding coordinates:
 C3(H3), C6(H6), C9(H9)
5.b Secondary CH2 refined with riding coordinates:
 C8(H8A,H8B), C5(H5A,H5B), C10(H10A,H10B), C12(H12A,H12B), C7(H7A,H7B)
;
_olex2_date_sample_data_collection 1486652000.67
_olex2_submission_special_instructions 'No special instructions were received'
_oxdiff_exptl_absorpt_empirical_details
;
Empirical correction (ABSPACK) includes:
- Absorption correction using spherical harmonics
- Frame scaling
;
_oxdiff_exptl_absorpt_empirical_full_max 2.389
_oxdiff_exptl_absorpt_empirical_full_min 0.601

loop_
_space_group_symop_operation_xyz
'x, y, z'
'-x, y+1/2, -z+1/2'
'-x, -y, -z'
'x, -y-1/2, z-1/2'

loop_
_atom_site_label
_atom_site_type_symbol
_atom_site_fract_x
_atom_site_fract_y
_atom_site_fract_z
_atom_site_U_iso_or_equiv
_atom_site_adp_type
_atom_site_occupancy
_atom_site_site_symmetry_order
_atom_site_calc_flag
_atom_site_refinement_flags_posn
_atom_site_refinement_flags_adp
I2 I 0.77412(3) 0.46091(4) 0.46630(3) 0.04677(14) Uani 1 1 d . .
I1 I 0.83331(3) 0.43070(4) 0.93403(3) 0.04848(15) Uani 1 1 d . .
Cl2 Cl 0.50035(11) 0.35363(17) 0.60676(14) 0.0675(5) Uani 1 1 d . U
Cl3 Cl 0.55008(12) 0.2595(2) 0.81382(14) 0.0779(6) Uani 1 1 d . U
Cl1 Cl 0.56301(15) 0.08563(17) 0.6433(2) 0.1105(9) Uani 1 1 d . U
O1 O 0.7072(2) 0.4191(3) 0.7003(2) 0.0261(7) Uani 1 1 d . .
C3 C 0.8102(3) 0.4804(4) 0.7011(3) 0.0225(9) Uani 1 1 d . .
H3 H 0.8648 0.4128 0.6977 0.027 Uiso 1 1 calc R .
C8 C 0.9162(4) 0.6380(5) 0.6087(4) 0.0371(11) Uani 1 1 d . .
H8A H 0.9164 0.6957 0.5489 0.045 Uiso 1 1 calc R .
H8B H 0.9692 0.5701 0.6044 0.045 Uiso 1 1 calc R .
C5 C 0.7235(4) 0.6810(4) 0.6131(3) 0.0320(10) Uani 1 1 d . .
H5A H 0.6546 0.6400 0.6122 0.038 Uiso 1 1 calc R .
H5B H 0.7223 0.7390 0.5533 0.038 Uiso 1 1 calc R .
C11 C 0.8331(3) 0.5631(4) 0.8012(3) 0.0269(10) Uani 1 1 d . .
C10 C 0.9418(4) 0.6256(5) 0.8026(4) 0.0361(11) Uani 1 1 d . .
H10A H 0.9947 0.5573 0.7991 0.043 Uiso 1 1 calc R .
H10B H 0.9589 0.6748 0.8666 0.043 Uiso 1 1 calc R .
N1 N 0.7777(3) 0.2126(4) 0.6842(4) 0.0450(11) Uani 1 1 d D .
C12 C 0.7491(4) 0.6682(4) 0.8069(3) 0.0325(10) Uani 1 1 d . .
H12A H 0.7634 0.7182 0.8709 0.039 Uiso 1 1 calc R .
H12B H 0.6803 0.6268 0.8064 0.039 Uiso 1 1 calc R .
C4 C 0.8085(3) 0.5749(4) 0.6091(3) 0.0260(9) Uani 1 1 d . .
C6 C 0.7494(4) 0.7604(4) 0.7134(4) 0.0378(11) Uani 1 1 d . .
H6 H 0.6957 0.8291 0.7172 0.045 Uiso 1 1 calc R .
C2 C 0.7006(3) 0.2876(4) 0.6875(4) 0.0289(10) Uani 1 1 d . .
C9 C 0.9415(4) 0.7181(5) 0.7095(4) 0.0380(11) Uani 1 1 d . .
H9 H 1.0110 0.7598 0.7101 0.046 Uiso 1 1 calc R .
C7 C 0.8569(4) 0.8250(5) 0.7140(4) 0.0429(12) Uani 1 1 d . .
H7A H 0.8724 0.8773 0.7767 0.052 Uiso 1 1 calc R .
H7B H 0.8568 0.8835 0.6546 0.052 Uiso 1 1 calc R .
C1 C 0.5838(4) 0.2487(5) 0.6853(5) 0.0424(12) Uani 1 1 d . U
H1 H 0.749(4) 0.136(2) 0.675(4) 0.051 Uiso 1 1 d DR .

loop_
_atom_site_aniso_label
_atom_site_aniso_U_11
_atom_site_aniso_U_22
_atom_site_aniso_U_33
_atom_site_aniso_U_23
_atom_site_aniso_U_13
_atom_site_aniso_U_12
I2 0.0626(3) 0.0460(2) 0.0320(2) -0.00767(14) 0.00638(17) -0.00842(16)
I1 0.0623(3) 0.0495(2) 0.0325(2) 0.01060(15) 0.00016(17) -0.00295(17)
Cl2 0.0329(8) 0.0755(11) 0.0872(11) 0.0257(9) -0.0232(7) -0.0112(7)
Cl3 0.0386(8) 0.1193(15) 0.0792(11) 0.0356(11) 0.0217(8) -0.0014(9)
Cl1 0.0574(11) 0.0454(9) 0.227(3) -0.0366(13) 0.0109(14) -0.0219(8)
O1 0.0145(15) 0.0238(15) 0.0400(17) 0.0007(13) 0.0038(13) -0.0020(11)
C3 0.012(2) 0.025(2) 0.032(2) 0.0000(17) 0.0060(17) -0.0016(16)
C8 0.029(3) 0.044(3) 0.040(3) 0.003(2) 0.012(2) -0.006(2)
C5 0.027(2) 0.032(2) 0.036(2) 0.004(2) 0.0011(19) 0.0010(19)
C11 0.024(2) 0.031(2) 0.026(2) 0.0026(18) 0.0012(18) 0.0001(18)
C10 0.023(2) 0.044(3) 0.039(3) -0.001(2) -0.007(2) -0.003(2)
N1 0.033(2) 0.027(2) 0.077(3) -0.003(2) 0.011(2) 0.0009(18)
C12 0.033(3) 0.031(2) 0.035(2) -0.006(2) 0.010(2) 0.003(2)
C4 0.022(2) 0.032(2) 0.025(2) -0.0030(18) 0.0066(18) -0.0026(18)
C6 0.040(3) 0.027(2) 0.047(3) 0.001(2) 0.008(2) 0.009(2)
C2 0.024(2) 0.023(2) 0.040(3) 0.0022(19) 0.0037(19) -0.0005(18)
C9 0.025(3) 0.040(3) 0.050(3) -0.003(2) 0.005(2) -0.016(2)
C7 0.053(3) 0.028(3) 0.047(3) -0.001(2) 0.005(3) -0.010(2)
C1 0.025(3) 0.034(3) 0.068(3) 0.004(2) 0.002(2) -0.008(2)

loop_
_atom_type_symbol
_atom_type_description
_atom_type_scat_dispersion_real
_atom_type_scat_dispersion_imag
_atom_type_scat_source
C C 0.0033 0.0016 'International Tables Vol C Tables 4.2.6.8 and 6.1.1.4'
H H 0.0000 0.0000 'International Tables Vol C Tables 4.2.6.8 and 6.1.1.4'
Cl Cl 0.1484 0.1585 'International Tables Vol C Tables 4.2.6.8 and 6.1.1.4'
I I -0.4742 1.8119 'International Tables Vol C Tables 4.2.6.8 and 6.1.1.4'
N N 0.0061 0.0033 'International Tables Vol C Tables 4.2.6.8 and 6.1.1.4'
O O 0.0106 0.0060 'International Tables Vol C Tables 4.2.6.8 and 6.1.1.4'

loop_
_geom_angle_atom_site_label_1
_geom_angle_atom_site_label_2
_geom_angle_atom_site_label_3
_geom_angle
C2 O1 C3 117.9(3)
O1 C3 C11 108.9(3)
O1 C3 C4 109.1(3)
C4 C3 C11 107.5(3)
C4 C8 C9 108.9(4)
C4 C5 C6 108.1(4)
C3 C11 I1 108.3(3)
C10 C11 I1 109.0(3)
C10 C11 C3 108.8(4)
C12 C11 I1 109.2(3)
C12 C11 C3 110.7(3)
C12 C11 C10 110.9(4)
C11 C10 C9 108.9(4)
C11 C12 C6 108.9(4)
C3 C4 I2 108.4(3)
C3 C4 C5 111.1(3)
C8 C4 I2 108.4(3)
C8 C4 C3 109.4(4)
C8 C4 C5 110.5(4)
C5 C4 I2 109.0(3)
C12 C6 C5 109.4(4)
C7 C6 C5 109.8(4)
C7 C6 C12 110.0(4)
O1 C2 C1 107.6(4)
N1 C2 O1 124.7(4)
N1 C2 C1 127.5(4)
C10 C9 C8 109.2(4)
C10 C9 C7 109.9(4)
C7 C9 C8 108.8(4)
C6 C7 C9 109.6(4)
Cl2 C1 Cl3 108.3(3)
Cl2 C1 Cl1 109.3(3)
Cl1 C1 Cl3 107.8(3)
C2 C1 Cl2 112.4(3)
C2 C1 Cl3 107.8(4)
C2 C1 Cl1 111.1(3)

loop_
_geom_bond_atom_site_label_1
_geom_bond_atom_site_label_2
_geom_bond_distance
I2 C4 2.181(4)
I1 C11 2.180(4)
Cl2 C1 1.746(5)
Cl3 C1 1.769(6)
Cl1 C1 1.747(5)
O1 C3 1.451(5)
O1 C2 1.341(5)
C3 C11 1.541(6)
C3 C4 1.526(6)
C8 C4 1.515(6)
C8 C9 1.539(7)
C5 C4 1.530(6)
C5 C6 1.531(7)
C11 C10 1.521(6)
C11 C12 1.517(6)
C10 C9 1.526(7)
N1 C2 1.246(6)
C12 C6 1.529(7)
C6 C7 1.518(7)
C2 C1 1.537(6)
C9 C7 1.533(7)
